data_4035507
loop_
_publ_author_name
'Berthonneau, Cl\'ement'
'Nun, Pierrick'
'Rivi\`ere, Matthieu'
'Pauvert, Mickael'
'D\'en\`es, Fabrice'
'Lebreton, Jacques'

_publ_section_title
;
 Hemisynthesis of 2,3,4-<sup>13</sup>C3-1,4-Androstadien-3,17-dione: A Key
 Precursor for the Synthesis of <sup>13</sup>C3-Androstanes and
 <sup>13</sup>C3-Estranes.
;
_journal_issue 7
_journal_name_full 'The Journal of organic chemistry'
_journal_page_first 3727
_journal_page_last 3737
_journal_paper_doi 10.1021/acs.joc.7b03216
_journal_volume 83
_journal_year 2018
_chemical_absolute_configuration rm
_chemical_formula_moiety 'C25 H30 O2 S1'
_chemical_formula_sum 'C25 H30 O2 S'
_chemical_formula_weight 394.6
_space_group_IT_number 19
_space_group_name_Hall 'P 2ac 2ab'
_space_group_name_H-M_alt 'P 21 21 21'
_symmetry_cell_setting orthorhombic
_symmetry_Int_Tables_number 19
_symmetry_space_group_name_Hall 'P 2ac 2ab'
_symmetry_space_group_name_H-M 'P 21 21 21'
_cell_angle_alpha 90
_cell_angle_beta 90
_cell_angle_gamma 90
_cell_formula_units_Z 4
_cell_length_a 6.2916(7)
_cell_length_b 11.2924(17)
_cell_length_c 29.789(6)
_cell_measurement_reflns_used 110
_cell_measurement_temperature 293
_cell_measurement_theta_max 21
_cell_measurement_theta_min 4
_cell_volume 2116.4(6)
_diffrn_ambient_temperature 293
_diffrn_measured_fraction_theta_full 0.98
_diffrn_measured_fraction_theta_max 0.98
_diffrn_measurement_device 'four-circle diffractometer'
_diffrn_measurement_device_type 'Nonius CCD'
_diffrn_radiation_monochromator graphite
_diffrn_radiation_probe x-ray
_diffrn_radiation_source 'X-ray tube'
_diffrn_radiation_type 'Mo K\a'
_diffrn_radiation_wavelength 0.71069
_diffrn_reflns_av_R_equivalents 0.076
_diffrn_reflns_av_unetI/netI 0.0785
_diffrn_reflns_limit_h_max 7
_diffrn_reflns_limit_h_min -8
_diffrn_reflns_limit_k_max 14
_diffrn_reflns_limit_k_min -13
_diffrn_reflns_limit_l_max 34
_diffrn_reflns_limit_l_min -39
_diffrn_reflns_number 21190
_diffrn_reflns_theta_full 27.95
_diffrn_reflns_theta_max 28.08
_diffrn_reflns_theta_min 6.41
_exptl_absorpt_coefficient_mu 0.171
_exptl_absorpt_correction_T_max 0.9765
_exptl_absorpt_correction_T_min 0.9515
_exptl_absorpt_correction_type gaussian
_exptl_absorpt_process_details Jana2006
_exptl_crystal_density_diffrn 1.2383
_exptl_crystal_description prisme
_exptl_crystal_F_000 848
_exptl_crystal_size_max 0.57
_exptl_crystal_size_mid 0.18
_exptl_crystal_size_min 0.15
_refine_diff_density_max 1.95
_refine_diff_density_min -0.71
_refine_ls_abs_structure_details '  2046 of Friedel pairs used in the refinement'
_refine_ls_extinction_method none
_refine_ls_goodness_of_fit_gt 1.42
_refine_ls_goodness_of_fit_ref 1.21
_refine_ls_hydrogen_treatment constr
_refine_ls_number_constraints 120
_refine_ls_number_parameters 253
_refine_ls_number_reflns 4955
_refine_ls_number_restraints 0
_refine_ls_R_factor_all 0.1118
_refine_ls_R_factor_gt 0.0531
_refine_ls_shift/su_max 0.0003
_refine_ls_shift/su_mean 0.0001
_refine_ls_structure_factor_coef F
_refine_ls_weighting_details w=1/(\s^2^(F)+0.000625F^2^)
_refine_ls_weighting_scheme sigma
_refine_ls_wR_factor_gt 0.0540
_refine_ls_wR_factor_ref 0.0576
_reflns_number_gt 3239
_reflns_number_total 4955
_reflns_threshold_expression I>2\s(I)
_cod_data_source_file jo7b03216_si_001.cif
_cod_data_source_block I
_cod_depositor_comments
;
The following automatic conversions were performed:

data item '_diffrn_radiation_probe' value 'X-ray' was changed to
'x-ray' in accordance with the
/home/data/users/saulius/crontab/automatic-downloads/current/ACS/lib/dictionaries/cif_core.dic
dictionary named 'cif_core.dic' version 2.4.2 last updated on
2011-04-26.

data item '_exptl_absorpt_correction_type' value 'Gaussian' was
changed to 'gaussian' in accordance with the
/home/data/users/saulius/crontab/automatic-downloads/current/ACS/lib/dictionaries/cif_core.dic
dictionary named 'cif_core.dic' version 2.4.2 last updated on
2011-04-26.

Automatic conversion script
Id: cif_fix_values 6909 2019-04-08 15:41:33Z antanas 
;
_cod_original_sg_symbol_Hall 'P 2xab;2ybc;2zac'
_cod_original_formula_sum 'C25 H30 O2 S1'
_cod_database_code 4035507

loop_
_space_group_symop_id
_space_group_symop_operation_xyz
1 x,y,z
2 -x+1/2,-y,z+1/2
3 -x,y+1/2,-z+1/2
4 x+1/2,-y+1/2,-z

loop_
_atom_site_label
_atom_site_type_symbol
_atom_site_fract_x
_atom_site_fract_y
_atom_site_fract_z
_atom_site_adp_type
_atom_site_U_iso_or_equiv
_atom_site_site_symmetry_multiplicity
_atom_site_occupancy
_atom_site_calc_flag
S1 S 0.43179(11) 0.53851(6) 0.10902(2) Uani 0.0492(2) 4 1 d
O1 O 0.1448(3) 0.49178(17) 0.33849(6) Uani 0.0556(7) 4 1 d
O2 O 0.5172(5) 0.3423(2) -0.00067(7) Uani 0.0894(9) 4 1 d
C1 C 0.2061(4) 0.4437(2) 0.09248(7) Uani 0.0346(7) 4 1 d
C2 C 0.2281(4) 0.4142(2) 0.04255(8) Uani 0.0466(9) 4 1 d
C3 C 0.4132(5) 0.3353(2) 0.03403(9) Uani 0.0526(9) 4 1 d
C4 C 0.4570(4) 0.2457(2) 0.06786(8) Uani 0.0418(8) 4 1 d
C5 C 0.3545(3) 0.23976(19) 0.10738(8) Uani 0.0336(7) 4 1 d
C6 C 0.3887(4) 0.1364(2) 0.13839(7) Uani 0.0422(8) 4 1 d
C7 C 0.4277(4) 0.1745(2) 0.18689(7) Uani 0.0414(8) 4 1 d
C8 C 0.2496(3) 0.25443(18) 0.20372(7) Uani 0.0294(7) 4 1 d
C9 C 0.2224(3) 0.36248(19) 0.17280(7) Uani 0.0296(7) 4 1 d
C10 C 0.1900(3) 0.33065(19) 0.12202(7) Uani 0.0295(7) 4 1 d
C11 C 0.0538(4) 0.4497(2) 0.18996(7) Uani 0.0400(7) 4 1 d
C12 C 0.0933(4) 0.4886(2) 0.23862(7) Uani 0.0402(8) 4 1 d
C13 C 0.1157(3) 0.38179(18) 0.26877(7) Uani 0.0303(7) 4 1 d
C14 C 0.2942(3) 0.30220(19) 0.25102(7) Uani 0.0300(7) 4 1 d
C15 C 0.3479(3) 0.2207(2) 0.29077(7) Uani 0.0382(7) 4 1 d
C16 C 0.3348(4) 0.3063(2) 0.33101(8) Uani 0.0439(8) 4 1 d
C17 C 0.1920(3) 0.4067(2) 0.31626(8) Uani 0.0375(8) 4 1 d
C18 C -0.0973(3) 0.3175(2) 0.27488(8) Uani 0.0436(8) 4 1 d
C19 C -0.0319(3) 0.2757(2) 0.11411(8) Uani 0.0401(8) 4 1 d
C20 C 0.3670(5) 0.6739(2) 0.08171(8) Uani 0.0471(9) 4 1 d
C21 C 0.1883(6) 0.7370(3) 0.09224(11) Uani 0.0681(12) 4 1 d
C22 C 0.1538(7) 0.8475(3) 0.07393(13) Uani 0.0864(15) 4 1 d
C23 C 0.2986(10) 0.8960(3) 0.04537(15) Uani 0.105(2) 4 1 d
C24 C 0.4759(10) 0.8326(4) 0.03446(14) Uani 0.109(2) 4 1 d
C25 C 0.5106(6) 0.7212(3) 0.05227(11) Uani 0.0741(13) 4 1 d
H1c21 H 0.085833 0.703976 0.112583 Uiso 0.0817 4 1 d
H1c22 H 0.026918 0.890522 0.081358 Uiso 0.1037 4 1 d
H1c23 H 0.276344 0.973576 0.033095 Uiso 0.1256 4 1 d
H1c24 H 0.578022 0.865916 0.014107 Uiso 0.1314 4 1 d
H1c25 H 0.635144 0.677214 0.043999 Uiso 0.0889 4 1 d
H1c1 H 0.07545 0.485799 0.097285 Uiso 0.0415 4 1 d
H1c2 H 0.100517 0.376346 0.032207 Uiso 0.056 4 1 d
H2c2 H 0.244384 0.486075 0.025704 Uiso 0.056 4 1 d
H1c4 H 0.564725 0.187832 0.061644 Uiso 0.0502 4 1 d
H1c6 H 0.50711 0.090344 0.127982 Uiso 0.0506 4 1 d
H2c6 H 0.267402 0.084934 0.137196 Uiso 0.0506 4 1 d
H1c7 H 0.437157 0.105658 0.205687 Uiso 0.0497 4 1 d
H2c7 H 0.560716 0.215896 0.188806 Uiso 0.0497 4 1 d
H1c8 H 0.123685 0.206413 0.204031 Uiso 0.0352 4 1 d
H1c9 H 0.356732 0.402644 0.17412 Uiso 0.0356 4 1 d
H1c11 H -0.084336 0.414119 0.187678 Uiso 0.048 4 1 d
H2c11 H 0.050634 0.518134 0.170853 Uiso 0.048 4 1 d
H1c12 H 0.220788 0.535133 0.240031 Uiso 0.0482 4 1 d
H2c12 H -0.023451 0.536346 0.248736 Uiso 0.0482 4 1 d
H1c14 H 0.425354 0.340385 0.243163 Uiso 0.036 4 1 d
H1c15 H 0.490915 0.192274 0.287714 Uiso 0.0459 4 1 d
H2c15 H 0.240046 0.161051 0.293626 Uiso 0.0459 4 1 d
H1c16 H 0.271658 0.266321 0.356131 Uiso 0.0527 4 1 d
H2c16 H 0.473928 0.336639 0.337571 Uiso 0.0527 4 1 d
H1c18 H -0.147584 0.290389 0.24624 Uiso 0.0523 4 1 d
H2c18 H -0.078311 0.251011 0.294537 Uiso 0.0523 4 1 d
H3c18 H -0.199328 0.371003 0.287667 Uiso 0.0523 4 1 d
H1c19 H -0.139121 0.335089 0.118566 Uiso 0.0481 4 1 d
H2c19 H -0.040515 0.246108 0.083954 Uiso 0.0481 4 1 d
H3c19 H -0.053981 0.211921 0.134879 Uiso 0.0481 4 1 d

loop_
_atom_site_aniso_label
_atom_site_aniso_type_symbol
_atom_site_aniso_U_11
_atom_site_aniso_U_22
_atom_site_aniso_U_33
_atom_site_aniso_U_12
_atom_site_aniso_U_13
_atom_site_aniso_U_23
S1 S 0.0593(4) 0.0432(4) 0.0450(4) -0.0162(3) -0.0088(3) 0.0067(3)
O1 O 0.0663(11) 0.0564(12) 0.0442(11) 0.0016(10) -0.0019(8) -0.0153(10)
O2 O 0.138(2) 0.0809(15) 0.0497(13) 0.0097(16) 0.0413(13) 0.0039(12)
C1 C 0.0416(13) 0.0347(13) 0.0275(11) -0.0048(11) -0.0048(9) 0.0009(10)
C2 C 0.0728(17) 0.0398(14) 0.0274(13) -0.0071(14) -0.0083(12) 0.0039(11)
C3 C 0.0728(18) 0.0496(16) 0.0352(14) -0.0090(15) 0.0053(13) -0.0058(13)
C4 C 0.0454(13) 0.0480(16) 0.0322(13) 0.0024(13) -0.0014(11) -0.0081(12)
C5 C 0.0357(11) 0.0339(12) 0.0311(12) -0.0014(10) -0.0061(10) -0.0056(11)
C6 C 0.0515(15) 0.0395(14) 0.0355(13) 0.0122(12) 0.0013(10) -0.0038(11)
C7 C 0.0483(13) 0.0430(14) 0.0328(12) 0.0146(13) -0.0031(11) 0.0031(11)
C8 C 0.0317(10) 0.0273(12) 0.0291(12) 0.0006(9) -0.0007(9) 0.0013(10)
C9 C 0.0326(11) 0.0306(12) 0.0257(11) -0.0010(10) -0.0024(9) -0.0025(10)
C10 C 0.0342(11) 0.0281(12) 0.0261(11) -0.0007(10) -0.0052(9) -0.0001(9)
C11 C 0.0509(13) 0.0364(13) 0.0327(12) 0.0153(12) -0.0011(11) 0.0051(10)
C12 C 0.0538(14) 0.0340(13) 0.0327(13) 0.0113(12) 0.0017(11) -0.0008(10)
C13 C 0.0332(12) 0.0311(12) 0.0268(11) 0.0008(9) -0.0013(9) 0.0000(10)
C14 C 0.0272(10) 0.0348(13) 0.0280(11) -0.0018(10) 0.0003(9) 0.0046(10)
C15 C 0.0385(13) 0.0453(14) 0.0308(12) 0.0020(11) -0.0053(10) 0.0066(11)
C16 C 0.0433(12) 0.0618(17) 0.0268(12) 0.0011(12) -0.0035(10) 0.0018(12)
C17 C 0.0345(12) 0.0453(15) 0.0327(13) -0.0083(12) 0.0051(10) -0.0012(12)
C18 C 0.0341(12) 0.0556(16) 0.0411(14) -0.0007(12) 0.0010(10) -0.0044(12)
C19 C 0.0376(11) 0.0424(14) 0.0402(14) -0.0035(11) -0.0061(11) 0.0019(11)
C20 C 0.0770(19) 0.0369(15) 0.0275(12) -0.0154(14) -0.0012(12) -0.0020(11)
C21 C 0.096(2) 0.0491(19) 0.059(2) 0.0062(19) 0.0111(17) 0.0017(16)
C22 C 0.132(3) 0.052(2) 0.075(2) 0.019(2) -0.015(2) -0.007(2)
C23 C 0.196(5) 0.043(2) 0.074(3) -0.022(3) -0.023(3) 0.014(2)
C24 C 0.162(4) 0.081(3) 0.086(3) -0.052(3) 0.010(3) 0.035(3)
C25 C 0.099(3) 0.066(2) 0.0570(19) -0.0235(19) 0.0128(17) 0.0114(17)

loop_
_atom_type_symbol
_atom_type_scat_dispersion_real
_atom_type_scat_dispersion_imag
_atom_type_scat_source
C 0.0033 0.0016 'International Tables Vol C tables 4.2.6.8 and 6.1.1.1'
H 0.0000 0.0000 'International Tables Vol C tables 4.2.6.8 and 6.1.1.1'
O 0.0106 0.0060 'International Tables Vol C tables 4.2.6.8 and 6.1.1.1'
S 0.1246 0.1234 'International Tables Vol C tables 4.2.6.8 and 6.1.1.1'

loop_
_exptl_crystal_face_index_h
_exptl_crystal_face_index_k
_exptl_crystal_face_index_l
_exptl_crystal_face_perp_dist
0 -1 -3 0.092
0 1 3 0.09
-2 5 -6 0.156
1 -3 3 0.192
0 1 -2 0.078
0 -1 2 0.073
12 -1 -8 0.29
-7 4 -3 0.28

loop_
_geom_angle_atom_site_label_1
_geom_angle_atom_site_label_2
_geom_angle_atom_site_label_3
_geom_angle
C2 C1 C10 112.15(18)
C2 C1 H1c1 109.29
C10 C1 H1c1 105.45
C1 C2 C3 111.5(2)
C1 C2 H1c2 109.47
C1 C2 H2c2 109.47
C3 C2 H1c2 109.47
C3 C2 H2c2 109.47
H1c2 C2 H2c2 107.33
O2 C3 C2 121.5(3)
O2 C3 C4 121.9(3)
C2 C3 C4 116.5(2)
C3 C4 C5 123.4(2)
C3 C4 H1c4 118.28
C5 C4 H1c4 118.28
C4 C5 C6 120.5(2)
C4 C5 C10 122.9(2)
C6 C5 C10 116.41(19)
C5 C6 C7 112.7(2)
C5 C6 H1c6 109.47
C5 C6 H2c6 109.47
C7 C6 H1c6 109.47
C7 C6 H2c6 109.47
H1c6 C6 H2c6 106.08
C6 C7 C8 111.09(19)
C6 C7 H1c7 109.47
C6 C7 H2c7 109.47
C8 C7 H1c7 109.47
C8 C7 H2c7 109.47
H1c7 C7 H2c7 107.81
C7 C8 C9 110.77(17)
C7 C8 C14 112.07(17)
C7 C8 H1c8 106
C9 C8 C14 106.93(17)
C9 C8 H1c8 111.22
C14 C8 H1c8 109.91
C8 C9 C10 114.21(17)
C8 C9 C11 112.73(17)
C8 C9 H1c9 104.61
C10 C9 C11 112.24(17)
C10 C9 H1c9 105.2
C11 C9 H1c9 106.96
C1 C10 C5 110.34(17)
C1 C10 C9 110.45(17)
C1 C10 C19 107.58(17)
C5 C10 C9 110.04(17)
C5 C10 C19 107.47(17)
C9 C10 C19 110.89(17)
C9 C11 C12 112.71(19)
C9 C11 H1c11 109.47
C9 C11 H2c11 109.47
C12 C11 H1c11 109.47
C12 C11 H2c11 109.47
H1c11 C11 H2c11 106.02
C11 C12 C13 110.40(18)
C11 C12 H1c12 109.47
C11 C12 H2c12 109.47
C13 C12 H1c12 109.47
C13 C12 H2c12 109.47
H1c12 C12 H2c12 108.52
C12 C13 C14 109.34(17)
C12 C13 C17 115.81(19)
C12 C13 C18 111.50(18)
C14 C13 C17 101.42(16)
C14 C13 C18 113.80(18)
C17 C13 C18 104.67(18)
C8 C14 C13 112.89(17)
C8 C14 C15 122.48(19)
C8 C14 H1c14 95.24
C13 C14 C15 104.25(17)
C13 C14 H1c14 116.78
C15 C14 H1c14 105.53
C14 C15 C16 102.25(19)
C14 C15 H1c15 109.47
C14 C15 H2c15 109.47
C16 C15 H1c15 109.47
C16 C15 H2c15 109.47
H1c15 C15 H2c15 115.84
C15 C16 C17 105.99(19)
C15 C16 H1c16 109.47
C15 C16 H2c16 109.47
C17 C16 H1c16 109.47
C17 C16 H2c16 109.47
H1c16 C16 H2c16 112.74
O1 C17 C13 125.6(2)
O1 C17 C16 125.8(2)
C13 C17 C16 108.64(19)
C13 C18 H1c18 109.47
C13 C18 H2c18 109.47
C13 C18 H3c18 109.47
H1c18 C18 H2c18 109.47
H1c18 C18 H3c18 109.47
H2c18 C18 H3c18 109.47
C10 C19 H1c19 109.47
C10 C19 H2c19 109.47
C10 C19 H3c19 109.47
H1c19 C19 H2c19 109.47
H1c19 C19 H3c19 109.47
H2c19 C19 H3c19 109.47
S1 C20 C21 122.1(2)
S1 C20 C25 118.5(2)
C21 C20 C25 119.1(3)
C20 C21 C22 120.7(3)
C20 C21 H1c21 119.66
C22 C21 H1c21 119.66
C21 C22 C23 120.3(4)
C21 C22 H1c22 119.83
C23 C22 H1c22 119.83
C22 C23 C24 119.1(4)
C22 C23 H1c23 120.47
C24 C23 H1c23 120.47
C23 C24 C25 121.0(4)
C23 C24 H1c24 119.52
C25 C24 H1c24 119.52
C20 C25 C24 119.8(4)
C20 C25 H1c25 120.1
C24 C25 H1c25 120.1

loop_
_geom_bond_atom_site_label_1
_geom_bond_atom_site_label_2
_geom_bond_distance
S1 C20 1.779(3)
O1 C17 1.204(3)
O2 C3 1.226(4)
C1 C2 1.530(3)
C1 C10 1.554(3)
C1 H1c1 0.96
C2 C3 1.488(4)
C2 H1c2 0.96
C2 H2c2 0.96
C3 C4 1.454(4)
C4 C5 1.344(3)
C4 H1c4 0.96
C5 C6 1.504(3)
C5 C10 1.521(3)
C6 C7 1.528(3)
C6 H1c6 0.96
C6 H2c6 0.96
C7 C8 1.524(3)
C7 H1c7 0.96
C7 H2c7 0.96
C8 C9 1.538(3)
C8 C14 1.535(3)
C8 H1c8 0.96
C9 C10 1.568(3)
C9 C11 1.535(3)
C9 H1c9 0.96
C10 C19 1.546(3)
C11 C12 1.535(3)
C11 H1c11 0.96
C11 H2c11 0.96
C12 C13 1.510(3)
C12 H1c12 0.96
C12 H2c12 0.96
C13 C14 1.533(3)
C13 C17 1.520(3)
C13 C18 1.535(3)
C14 C15 1.537(3)
C14 H1c14 0.96
C15 C16 1.542(3)
C15 H1c15 0.96
C15 H2c15 0.96
C16 C17 1.512(3)
C16 H1c16 0.96
C16 H2c16 0.96
C18 H1c18 0.96
C18 H2c18 0.96
C18 H3c18 0.96
C19 H1c19 0.96
C19 H2c19 0.96
C19 H3c19 0.96
C20 C21 1.367(4)
C20 C25 1.368(4)
C21 C22 1.380(5)
C21 H1c21 0.96
C22 C23 1.361(7)
C22 H1c22 0.96
C23 C24 1.364(8)
C23 H1c23 0.96
C24 C25 1.383(6)
C24 H1c24 0.96
C25 H1c25 0.96
